data_4129262
loop_
_publ_author_name
'Hartung, John'
'Dornan, Peter K.'
'Grubbs, Robert H.'

_publ_section_title
;
 Enantioselective olefin metathesis with cyclometalated ruthenium
 complexes.
;
_journal_issue 37
_journal_name_full 'Journal of the American Chemical Society'
_journal_page_first 13029
_journal_page_last 13037
_journal_paper_doi 10.1021/ja506611k
_journal_volume 136
_journal_year 2014
_chemical_absolute_configuration ad
_chemical_formula_moiety 'C13 H15 N O2 S'
_chemical_formula_sum 'C13 H15 N O2 S'
_chemical_formula_weight 249.32
_space_group_crystal_system orthorhombic
_space_group_IT_number 19
_space_group_name_Hall 'P 2ac 2ab'
_space_group_name_H-M_alt 'P 21 21 21'
_atom_sites_solution_hydrogens difmap
_atom_sites_solution_primary direct
_audit_creation_date 2014-05-10
_audit_creation_method
;
Olex2 1.2
(compiled 2014.03.20 svn.r2914 for OlexSys, GUI svn.r4816),
 SHELXL-2014,
 and manual edit
;
_cell_angle_alpha 90
_cell_angle_beta 90
_cell_angle_gamma 90
_cell_formula_units_Z 4
_cell_length_a 6.2426(4)
_cell_length_b 7.7345(5)
_cell_length_c 25.5322(16)
_cell_measurement_reflns_used 9992
_cell_measurement_temperature 100
_cell_measurement_theta_max 50.67
_cell_measurement_theta_min 2.75
_cell_volume 1232.78(14)
_computing_cell_refinement 'SAINT V8.34A (Bruker-AXS, 2007)'
_computing_data_collection 'APEX2 2014.1-1 (Bruker-AXS, 2007)'
_computing_data_reduction 'SAINT V8.34A (Bruker-AXS, 2007)'
_computing_molecular_graphics 'DIAMOND 3 (Crystal Impact, 1999)'
_computing_publication_material 'Olex2 (Dolomanov et al., 2009)'
_computing_structure_refinement 'SHELXL-2014/2 (Sheldrick, 2014)'
_computing_structure_solution 'XT-2014/1 (Sheldrick, 2012)'
_diffrn_ambient_temperature 100
_diffrn_detector_area_resol_mean 8.33
_diffrn_measured_fraction_theta_full 0.998
_diffrn_measured_fraction_theta_max 0.997
_diffrn_measurement_device_type 'Bruker APEX-II CCD'
_diffrn_measurement_method '\f and \w scans'
_diffrn_radiation_type MoK\a
_diffrn_radiation_wavelength 0.71073
_diffrn_reflns_av_R_equivalents 0.0365
_diffrn_reflns_av_unetI/netI 0.0189
_diffrn_reflns_Laue_measured_fraction_full 0.998
_diffrn_reflns_Laue_measured_fraction_max 0.997
_diffrn_reflns_limit_h_max 13
_diffrn_reflns_limit_h_min -13
_diffrn_reflns_limit_k_max 17
_diffrn_reflns_limit_k_min -17
_diffrn_reflns_limit_l_max 44
_diffrn_reflns_limit_l_min -56
_diffrn_reflns_number 121976
_diffrn_reflns_point_group_measured_fraction_full 0.999
_diffrn_reflns_point_group_measured_fraction_max 0.996
_diffrn_reflns_theta_full 25.000
_diffrn_reflns_theta_max 51.856
_diffrn_reflns_theta_min 1.595
_diffrn_source_current 30
_diffrn_source_power 1.5
_diffrn_source_target Mo
_diffrn_source_voltage 50
_diffrn_standards_number 0
_exptl_absorpt_coefficient_mu 0.252
_exptl_absorpt_correction_T_max 1.0000
_exptl_absorpt_correction_T_min 0.9597
_exptl_absorpt_correction_type multi-scan
_exptl_absorpt_process_details
;
SADABS-2012/1 (Bruker,2012) was used for absorption correction.
wR2(int) was 0.0534 before and 0.0496 after correction.
The Ratio of minimum to maximum transmission is 0.9597.
The \l/2 correction factor is 0.0015.
;
_exptl_crystal_colour colourless
_exptl_crystal_density_diffrn 1.343
_exptl_crystal_description chunk,rounded
_exptl_crystal_F_000 528
_exptl_crystal_size_max 0.44
_exptl_crystal_size_mid 0.40
_exptl_crystal_size_min 0.37
_refine_diff_density_max 0.414
_refine_diff_density_min -0.464
_refine_diff_density_rms 0.061
_refine_ls_abs_structure_details
;
 Flack x determined using 5554 quotients [(I+)-(I-)]/[(I+)+(I-)]
 (Parsons, Flack and Wagner, Acta Cryst. B69 (2013) 249-259).
;
_refine_ls_abs_structure_Flack 0.026(7)
_refine_ls_extinction_method none
_refine_ls_goodness_of_fit_ref 1.528
_refine_ls_hydrogen_treatment refall
_refine_ls_matrix_type full
_refine_ls_number_parameters 214
_refine_ls_number_reflns 13907
_refine_ls_number_restraints 0
_refine_ls_restrained_S_all 1.528
_refine_ls_R_factor_all 0.0314
_refine_ls_R_factor_gt 0.0284
_refine_ls_shift/su_max 0.005
_refine_ls_shift/su_mean 0.000
_refine_ls_structure_factor_coef Fsqd
_refine_ls_weighting_details 'w=1/[\s^2^(Fo^2^)+(0.0300P)^2^] where P=(Fo^2^+2Fc^2^)/3'
_refine_ls_weighting_scheme calc
_refine_ls_wR_factor_gt 0.0729
_refine_ls_wR_factor_ref 0.0737
_reflns_Friedel_coverage 0.803
_reflns_Friedel_fraction_full 1.000
_reflns_Friedel_fraction_max 0.995
_reflns_number_gt 13026
_reflns_number_total 13907
_reflns_threshold_expression 'I > 2\s(I)'
_cod_data_source_file ja506611k_si_002.cif
_cod_data_source_block a14211
_cod_database_code 4129262
_shelxl_version_number 2014-2
_shelx_space_group_comment
;
The symmetry employed for this shelxl refinement is uniquely defined
by the following loop, which should always be used as a source of
symmetry information in preference to the above space-group names.
They are only intended as comments.
;
_shelx_estimated_absorpt_t_max 0.913
_shelx_estimated_absorpt_t_min 0.897
_refine_ls_abs_structure_hooft 0.021(7)
_olex2_refinement_description
;
;

loop_
_space_group_symop_operation_xyz
'x, y, z'
'-x+1/2, -y, z+1/2'
'-x, y+1/2, -z+1/2'
'x+1/2, -y+1/2, -z'

loop_
_atom_site_label
_atom_site_type_symbol
_atom_site_fract_x
_atom_site_fract_y
_atom_site_fract_z
_atom_site_U_iso_or_equiv
_atom_site_adp_type
_atom_site_occupancy
_atom_site_site_symmetry_order
_atom_site_calc_flag
S1 S 0.53974(2) 0.11388(2) 0.62082(2) 0.01274(2) Uani 1 1 d
O1 O 0.47830(9) 0.27656(6) 0.59811(2) 0.01861(7) Uani 1 1 d
O2 O 0.76169(7) 0.07712(8) 0.63091(2) 0.02157(9) Uani 1 1 d
N1 N 0.45452(8) -0.03667(5) 0.58174(2) 0.01283(5) Uani 1 1 d
C1 C 0.50512(10) -0.21865(7) 0.59538(2) 0.01676(8) Uani 1 1 d
H1A H 0.525(2) -0.2339(18) 0.6333(6) 0.025(3) Uiso 1 1 d
H1B H 0.642(2) -0.2522(18) 0.5775(5) 0.023(3) Uiso 1 1 d
C2 C 0.31637(11) -0.31461(7) 0.57391(2) 0.01781(8) Uani 1 1 d
H2 H 0.320(3) -0.433(2) 0.5755(6) 0.034(4) Uiso 1 1 d
C3 C 0.17222(9) -0.20835(7) 0.55313(2) 0.01640(7) Uani 1 1 d
H3 H 0.031(2) -0.2383(17) 0.5364(5) 0.021(3) Uiso 1 1 d
C4 C 0.24197(8) -0.02158(6) 0.55580(2) 0.01289(6) Uani 1 1 d
H4 H 0.152(2) 0.0431(18) 0.5768(5) 0.021(3) Uiso 1 1 d
C5 C 0.25180(10) 0.05739(7) 0.50169(2) 0.01582(7) Uani 1 1 d
H5 H 0.105(2) 0.0589(17) 0.4856(5) 0.022(3) Uiso 1 1 d
C6 C 0.42874(11) 0.10416(8) 0.47666(2) 0.01901(9) Uani 1 1 d
H6A H 0.569(2) 0.0935(18) 0.4926(5) 0.022(3) Uiso 1 1 d
H6B H 0.417(3) 0.161(2) 0.4380(6) 0.037(4) Uiso 1 1 d
C7 C 0.40217(8) 0.09699(6) 0.68119(2) 0.01209(6) Uani 1 1 d
C8 C 0.19809(9) 0.17030(7) 0.68503(2) 0.01485(7) Uani 1 1 d
H8 H 0.132(3) 0.233(2) 0.6585(6) 0.038(4) Uiso 1 1 d
C9 C 0.09047(9) 0.16558(9) 0.73265(2) 0.01708(8) Uani 1 1 d
H9 H -0.063(2) 0.2158(19) 0.7366(5) 0.025(3) Uiso 1 1 d
C10 C 0.18422(10) 0.09006(7) 0.77695(2) 0.01612(8) Uani 1 1 d
C11 C 0.38723(11) 0.01564(8) 0.77223(2) 0.01685(8) Uani 1 1 d
H11 H 0.476(2) -0.0288(18) 0.8054(5) 0.029(3) Uiso 1 1 d
C12 C 0.49727(9) 0.01795(7) 0.72449(2) 0.01494(7) Uani 1 1 d
H12 H 0.631(4) -0.026(3) 0.7226(8) 0.060(6) Uiso 1 1 d
C13 C 0.06725(13) 0.09349(11) 0.82862(2) 0.02500(12) Uani 1 1 d
H13A H 0.141(3) 0.023(2) 0.8540(7) 0.040(4) Uiso 1 1 d
H13B H -0.075(3) 0.060(2) 0.8230(6) 0.033(4) Uiso 1 1 d
H13C H 0.053(2) 0.2090(19) 0.8407(5) 0.026(3) Uiso 1 1 d

loop_
_atom_site_aniso_label
_atom_site_aniso_U_11
_atom_site_aniso_U_22
_atom_site_aniso_U_33
_atom_site_aniso_U_23
_atom_site_aniso_U_13
_atom_site_aniso_U_12
S1 0.01140(4) 0.01564(4) 0.01118(4) 0.00029(3) -0.00051(3) -0.00243(3)
O1 0.0266(2) 0.01386(13) 0.01542(13) 0.00248(10) 0.00037(14) -0.00489(14)
O2 0.01053(13) 0.0355(3) 0.01864(15) -0.00175(15) -0.00112(12) -0.00271(15)
N1 0.01283(13) 0.01337(13) 0.01228(12) -0.00032(10) -0.00227(11) 0.00169(11)
C1 0.0187(2) 0.01524(17) 0.01633(16) 0.00054(14) -0.00145(15) 0.00550(14)
C2 0.0220(2) 0.01321(16) 0.01818(18) 0.00115(14) 0.00287(17) -0.00023(16)
C3 0.01538(18) 0.01540(17) 0.01841(18) -0.00005(14) 0.00069(15) -0.00287(14)
C4 0.01182(15) 0.01320(14) 0.01366(14) -0.00098(12) -0.00168(12) 0.00113(12)
C5 0.0199(2) 0.01309(15) 0.01443(15) 0.00012(12) -0.00519(15) 0.00125(15)
C6 0.0270(3) 0.01614(18) 0.01391(15) 0.00056(14) 0.00010(15) -0.00101(18)
C7 0.01210(14) 0.01316(15) 0.01099(12) 0.00015(11) -0.00133(11) -0.00004(12)
C8 0.01286(16) 0.01877(18) 0.01293(14) -0.00033(13) -0.00189(13) 0.00208(14)
C9 0.01358(17) 0.0220(2) 0.01570(17) -0.00285(15) 0.00052(14) 0.00015(15)
C10 0.01892(19) 0.01694(19) 0.01251(15) -0.00166(13) 0.00165(14) -0.00479(15)
C11 0.0223(2) 0.01600(17) 0.01224(15) 0.00218(13) -0.00123(14) 0.00014(16)
C12 0.01630(18) 0.01552(16) 0.01300(14) 0.00101(12) -0.00215(12) 0.00292(14)
C13 0.0271(3) 0.0325(3) 0.01541(18) -0.00418(19) 0.00664(19) -0.0095(2)

loop_
_atom_type_symbol
_atom_type_description
_atom_type_scat_dispersion_real
_atom_type_scat_dispersion_imag
_atom_type_scat_source
C C 0.0033 0.0016 'International Tables Vol C Tables 4.2.6.8 and 6.1.1.4'
H H 0.0000 0.0000 'International Tables Vol C Tables 4.2.6.8 and 6.1.1.4'
N N 0.0061 0.0033 'International Tables Vol C Tables 4.2.6.8 and 6.1.1.4'
O O 0.0106 0.0060 'International Tables Vol C Tables 4.2.6.8 and 6.1.1.4'
S S 0.1246 0.1234 'International Tables Vol C Tables 4.2.6.8 and 6.1.1.4'

loop_
_exptl_crystal_face_index_h
_exptl_crystal_face_index_k
_exptl_crystal_face_index_l
_exptl_crystal_face_perp_dist
0.00 -1.00 0.00 0.1220
0.00 2.00 -1.00 0.2000
-1.00 0.00 -1.00 0.1830
2.00 0.00 1.00 0.2040
1.00 0.00 2.00 0.1490
0.00 0.00 1.00 0.2010
0.00 0.00 -1.00 0.1450
-3.00 0.00 2.00 0.2000
2.00 1.00 4.00 0.1680
2.00 2.00 3.00 0.1780
1.00 3.00 0.00 0.1810
1.00 4.00 -6.00 0.2000
-1.00 1.00 6.00 0.2130
0.00 1.00 -4.00 0.1730
-2.00 -3.00 5.00 0.2390
0.00 1.00 6.00 0.2280
-3.00 1.00 -6.00 0.1930
-2.00 1.00 -9.00 0.1980
-3.00 1.00 7.00 0.2060
-2.00 -1.00 -9.00 0.1880
-1.00 -2.00 -9.00 0.1930
1.00 0.00 -7.00 0.2130
-1.00 0.00 7.00 0.2080
0.00 9.00 7.00 0.2190
-2.00 9.00 -5.00 0.2220
-1.00 0.00 -4.00 0.1870

loop_
_geom_angle_atom_site_label_1
_geom_angle_atom_site_label_2
_geom_angle_atom_site_label_3
_geom_angle
O1 S1 O2 120.16(3)
O1 S1 N1 107.01(2)
O1 S1 C7 106.65(3)
O2 S1 N1 106.51(3)
O2 S1 C7 107.28(3)
N1 S1 C7 108.88(2)
C1 N1 S1 117.80(3)
C1 N1 C4 111.64(4)
C4 N1 S1 120.65(3)
N1 C1 H1A 111.9(8)
N1 C1 H1B 108.7(8)
N1 C1 C2 102.52(4)
H1A C1 H1B 107.8(11)
C2 C1 H1A 113.8(8)
C2 C1 H1B 112.2(8)
C1 C2 H2 117.4(11)
C3 C2 C1 111.88(5)
C3 C2 H2 130.6(11)
C2 C3 H3 128.3(8)
C2 C3 C4 112.23(5)
C4 C3 H3 119.5(8)
N1 C4 C3 101.66(4)
N1 C4 H4 109.0(9)
N1 C4 C5 113.73(4)
C3 C4 H4 111.7(9)
C3 C4 C5 110.92(4)
C5 C4 H4 109.7(8)
C4 C5 H5 110.0(8)
C6 C5 C4 125.75(5)
C6 C5 H5 124.0(8)
C5 C6 H6A 121.8(8)
C5 C6 H6B 119.7(9)
H6A C6 H6B 118.4(12)
C8 C7 S1 118.26(4)
C12 C7 S1 121.06(4)
C12 C7 C8 120.64(5)
C7 C8 H8 124.4(11)
C9 C8 C7 119.43(5)
C9 C8 H8 115.9(10)
C8 C9 H9 121.5(7)
C8 C9 C10 121.02(5)
C10 C9 H9 117.5(7)
C9 C10 C13 119.78(6)
C11 C10 C9 118.75(5)
C11 C10 C13 121.47(6)
C10 C11 H11 122.2(8)
C10 C11 C12 121.01(5)
C12 C11 H11 116.2(8)
C7 C12 C11 119.13(5)
C7 C12 H12 121.1(13)
C11 C12 H12 119.7(13)
C10 C13 H13A 110.3(11)
C10 C13 H13B 108.8(10)
C10 C13 H13C 110.4(8)
H13A C13 H13B 113.7(14)
H13A C13 H13C 111.0(13)
H13B C13 H13C 102.5(13)

loop_
_geom_bond_atom_site_label_1
_geom_bond_atom_site_label_2
_geom_bond_distance
S1 O1 1.4376(5)
S1 O2 1.4377(5)
S1 N1 1.6230(4)
S1 C7 1.7692(5)
N1 C1 1.4840(7)
N1 C4 1.4877(7)
C1 H1A 0.983(14)
C1 H1B 1.004(15)
C1 C2 1.4966(9)
C2 H2 0.917(16)
C2 C3 1.3291(9)
C3 H3 1.005(14)
C3 C4 1.5103(8)
C4 H4 0.924(14)
C4 C5 1.5117(7)
C5 H5 1.005(15)
C5 C6 1.3263(9)
C6 H6A 0.968(14)
C6 H6B 1.085(15)
C7 C8 1.3979(7)
C7 C12 1.3959(7)
C8 H8 0.930(17)
C8 C9 1.3895(8)
C9 H9 1.041(15)
C9 C10 1.4012(8)
C10 C11 1.3971(9)
C10 C13 1.5080(8)
C11 H11 1.067(14)
C11 C12 1.3992(8)
C12 H12 0.90(3)
C13 H13A 0.963(18)
C13 H13B 0.937(17)
C13 H13C 0.950(14)

loop_
_geom_hbond_atom_site_label_D
_geom_hbond_atom_site_label_H
_geom_hbond_atom_site_label_A
_geom_hbond_distance_DH
_geom_hbond_distance_HA
_geom_hbond_distance_DA
_geom_hbond_angle_DHA
_geom_hbond_site_symmetry_A
C2 H2 O1 0.917(16) 2.521(16) 3.3768(8) 155.4(14) 1_545
C5 H5 O1 1.005(15) 2.610(14) 3.3251(7) 128.1(10) 4_456
C8 H8 O2 0.930(17) 2.697(18) 3.1385(7) 110.0(13) 1_455

loop_
_geom_torsion_atom_site_label_1
_geom_torsion_atom_site_label_2
_geom_torsion_atom_site_label_3
_geom_torsion_atom_site_label_4
_geom_torsion
S1 N1 C1 C2 148.71(4)
S1 N1 C4 C3 -146.84(4)
S1 N1 C4 C5 93.89(5)
S1 C7 C8 C9 -177.18(4)
S1 C7 C12 C11 176.61(4)
O1 S1 N1 C1 177.71(4)
O1 S1 N1 C4 -39.44(5)
O1 S1 C7 C8 33.27(5)
O1 S1 C7 C12 -144.54(5)
O2 S1 N1 C1 48.02(5)
O2 S1 N1 C4 -169.13(4)
O2 S1 C7 C8 163.23(5)
O2 S1 C7 C12 -14.57(5)
N1 S1 C7 C8 -81.87(5)
N1 S1 C7 C12 100.32(5)
N1 C1 C2 C3 -2.52(6)
N1 C4 C5 C6 2.94(8)
C1 N1 C4 C3 -1.91(5)
C1 N1 C4 C5 -121.19(5)
C1 C2 C3 C4 1.47(7)
C2 C3 C4 N1 0.26(6)
C2 C3 C4 C5 121.52(5)
C3 C4 C5 C6 -110.92(6)
C4 N1 C1 C2 2.69(6)
C7 S1 N1 C1 -67.37(5)
C7 S1 N1 C4 75.48(4)
C7 C8 C9 C10 0.65(9)
C8 C7 C12 C11 -1.14(8)
C8 C9 C10 C11 -1.39(9)
C8 C9 C10 C13 177.47(6)
C9 C10 C11 C12 0.86(9)
C10 C11 C12 C7 0.38(9)
C12 C7 C8 C9 0.64(8)
C13 C10 C11 C12 -177.97(6)
